data_7224854
loop_
_publ_author_name
'Vrdoljak, Visnja'
'Pisk, Jana'
'Prugove\<cki, Biserka'
'Agustin, Dominique'
'Novak, Predrag'
'Matkovi\'c-\<Calogovi\'c, Dubravka'

_publ_section_title
;
 Dioxotungsten(VI) complexes with isoniazid-related hydrazones as
 (pre)catalysts for olefin epoxidation: solvent and ligand substituent
 effects
;
_journal_name_full 'RSC Adv.'
_journal_paper_doi 10.1039/C6RA05067K
_journal_year 2016
_chemical_formula_sum 'C15 H15 N3 O6 W'
_chemical_formula_weight 517.14
_chemical_name_systematic 'methanol-cis-dioxo-(2-oxobenzaldehyde isonicotinylhydrazonato)tungsten(VI)'
_space_group_crystal_system monoclinic
_space_group_IT_number 14
_space_group_name_Hall '-P 2yn'
_space_group_name_H-M_alt 'P 1 21/n 1'
_symmetry_space_group_name_Hall '-P 2yn'
_symmetry_space_group_name_H-M 'P 1 21/n 1'
_atom_sites_solution_hydrogens mixed
_audit_creation_method SHELXL-2013
_audit_update_record
;
2016-02-19 deposited with the CCDC.
2016-04-05 downloaded from the CCDC.
;
_cell_angle_alpha 90
_cell_angle_beta 93.335(5)
_cell_angle_gamma 90
_cell_formula_units_Z 4
_cell_length_a 6.7820(3)
_cell_length_b 30.3344(16)
_cell_length_c 7.9111(5)
_cell_measurement_reflns_used 6264
_cell_measurement_temperature 295(2)
_cell_measurement_theta_max 29.0692
_cell_measurement_theta_min 3.7330
_cell_volume 1624.78(15)
_computing_cell_refinement 'CrysAlis RED (Oxford Diffraction,2010)'
_computing_data_collection 'CrysAlis CCD (Oxford Diffraction,2010)'
_computing_data_reduction 'CrysAlis RED (Oxford Diffraction,2010)'
_computing_molecular_graphics 'MERCURY (C.F. Macrae et al , 2008)'
_computing_publication_material 'SHELXL-2013 (Sheldrick, 2013)'
_computing_structure_refinement 'SHELXL-2013 (Sheldrick, 2013)'
_computing_structure_solution 'SHELXS-97 (Sheldrick, 1990)'
_diffrn_ambient_temperature 295(2)
_diffrn_measured_fraction_theta_full 0.990
_diffrn_measured_fraction_theta_max 0.868
_diffrn_measurement_device_type 'Xcalibur CCD'
_diffrn_measurement_method CCD
_diffrn_radiation_type MoK\a
_diffrn_radiation_wavelength 0.71073
_diffrn_reflns_av_R_equivalents 0.0285
_diffrn_reflns_av_unetI/netI 0.0295
_diffrn_reflns_Laue_measured_fraction_full 0.990
_diffrn_reflns_Laue_measured_fraction_max 0.868
_diffrn_reflns_limit_h_max 9
_diffrn_reflns_limit_h_min -9
_diffrn_reflns_limit_k_max 40
_diffrn_reflns_limit_k_min -40
_diffrn_reflns_limit_l_max 10
_diffrn_reflns_limit_l_min -10
_diffrn_reflns_number 17117
_diffrn_reflns_point_group_measured_fraction_full 0.990
_diffrn_reflns_point_group_measured_fraction_max 0.868
_diffrn_reflns_theta_full 25.242
_diffrn_reflns_theta_max 29.243
_diffrn_reflns_theta_min 3.725
_diffrn_source 'fine-focus sealed tube'
_exptl_absorpt_coefficient_mu 7.148
_exptl_absorpt_correction_T_max 1.00000
_exptl_absorpt_correction_T_min 0.45197
_exptl_absorpt_correction_type multi-scan
_exptl_absorpt_process_details multi-scan
_exptl_crystal_colour yellow
_exptl_crystal_density_diffrn 2.110
_exptl_crystal_description prism
_exptl_crystal_F_000 992
_exptl_crystal_size_max 0.48
_exptl_crystal_size_mid 0.34
_exptl_crystal_size_min 0.18
_refine_diff_density_max 1.334
_refine_diff_density_min -1.803
_refine_diff_density_rms 0.132
_refine_ls_extinction_method none
_refine_ls_goodness_of_fit_ref 1.096
_refine_ls_hydrogen_treatment mixed
_refine_ls_matrix_type full
_refine_ls_number_parameters 227
_refine_ls_number_reflns 3835
_refine_ls_number_restraints 0
_refine_ls_restrained_S_all 1.096
_refine_ls_R_factor_all 0.0372
_refine_ls_R_factor_gt 0.0251
_refine_ls_shift/su_max 0.001
_refine_ls_shift/su_mean 0.000
_refine_ls_structure_factor_coef Fsqd
_refine_ls_weighting_details 'w=1/[\s^2^(Fo^2^)+(0.0307P)^2^+0.1425P] where P=(Fo^2^+2Fc^2^)/3'
_refine_ls_weighting_scheme calc
_refine_ls_wR_factor_gt 0.0552
_refine_ls_wR_factor_ref 0.0579
_reflns_Friedel_coverage 0.000
_reflns_number_gt 3053
_reflns_number_total 3835
_reflns_threshold_expression 'I > 2\s(I)'
_cod_data_source_file c6ra05067k2.cif
_cod_data_source_block shelx
_cod_database_code 7224854
_shelx_space_group_comment
;
The symmetry employed for this shelxl refinement is uniquely defined
by the following loop, which should always be used as a source of
symmetry information in preference to the above space-group names.
They are only intended as comments.
;
_shelxl_version_number 2013-4

loop_
_space_group_symop_operation_xyz
'x, y, z'
'-x+1/2, y+1/2, -z+1/2'
'-x, -y, -z'
'x-1/2, -y-1/2, z-1/2'

loop_
_atom_site_label
_atom_site_type_symbol
_atom_site_fract_x
_atom_site_fract_y
_atom_site_fract_z
_atom_site_U_iso_or_equiv
_atom_site_adp_type
_atom_site_occupancy
_atom_site_site_symmetry_order
_atom_site_calc_flag
_atom_site_refinement_flags_posn
_atom_site_refinement_flags_adp
C1 C 0.1220(6) 0.03406(12) 0.1975(5) 0.0267(8) Uani 1 1 d . .
C2 C 0.0951(6) -0.00853(12) 0.2856(5) 0.0274(8) Uani 1 1 d . .
C3 C 0.2467(6) -0.03047(13) 0.3753(5) 0.0359(10) Uani 1 1 d . .
H3 H 0.3759 -0.0202 0.3740 0.043 Uiso 1 1 calc R U
C4 C 0.2044(7) -0.06751(13) 0.4663(6) 0.0404(10) Uani 1 1 d . .
H4 H 0.3075 -0.0819 0.5261 0.049 Uiso 1 1 calc R U
C5 C -0.1214(7) -0.06362(13) 0.3800(5) 0.0375(10) Uani 1 1 d . .
H5 H -0.2479 -0.0755 0.3789 0.045 Uiso 1 1 calc R U
C6 C -0.0930(6) -0.02622(12) 0.2861(5) 0.0325(9) Uani 1 1 d . .
H6 H -0.1980 -0.0131 0.2242 0.039 Uiso 1 1 calc R U
C7 C -0.1084(5) 0.11274(12) -0.0333(5) 0.0261(8) Uani 1 1 d . .
H7 H -0.2327 0.0998 -0.0448 0.031 Uiso 1 1 calc R U
C8 C -0.0822(5) 0.15491(12) -0.1099(5) 0.0265(8) Uani 1 1 d . .
C9 C 0.0947(5) 0.17854(12) -0.0940(5) 0.0248(8) Uani 1 1 d . .
C10 C 0.1128(6) 0.21851(12) -0.1825(5) 0.0270(8) Uani 1 1 d . .
C11 C -0.0466(6) 0.23472(13) -0.2809(5) 0.0351(9) Uani 1 1 d . .
H11 H -0.0347 0.2611 -0.3394 0.042 Uiso 1 1 calc R U
C12 C -0.2248(6) 0.21169(14) -0.2926(6) 0.0429(11) Uani 1 1 d . .
H12 H -0.3321 0.2231 -0.3569 0.051 Uiso 1 1 calc R U
C13 C -0.2424(6) 0.17241(13) -0.2101(5) 0.0352(9) Uani 1 1 d . .
H13 H -0.3613 0.1571 -0.2201 0.042 Uiso 1 1 calc R U
C14 C 0.2805(8) 0.16494(15) 0.4561(6) 0.0540(13) Uani 1 1 d . .
H14A H 0.1891 0.1723 0.5399 0.081 Uiso 1 1 calc R U
H14B H 0.3241 0.1914 0.4032 0.081 Uiso 1 1 calc R U
H14C H 0.3921 0.1499 0.5092 0.081 Uiso 1 1 calc R U
C15 C 0.3171(7) 0.27796(14) -0.2567(7) 0.0502(13) Uani 1 1 d . .
H15A H 0.4498 0.2885 -0.2360 0.075 Uiso 1 1 calc R U
H15B H 0.2260 0.2996 -0.2191 0.075 Uiso 1 1 calc R U
H15C H 0.2919 0.2728 -0.3758 0.075 Uiso 1 1 calc R U
N1 N 0.0299(4) 0.09180(10) 0.0504(4) 0.0260(7) Uani 1 1 d . .
N2 N -0.0247(5) 0.05096(10) 0.1140(4) 0.0281(7) Uani 1 1 d . .
N3 N 0.0226(6) -0.08383(10) 0.4729(4) 0.0360(8) Uani 1 1 d . .
O1 O 0.2979(4) 0.05319(8) 0.2197(4) 0.0314(6) Uani 1 1 d . .
O2 O 0.2509(4) 0.16525(8) 0.0060(4) 0.0318(6) Uani 1 1 d . .
O3 O 0.4259(4) 0.08703(10) -0.0800(4) 0.0379(7) Uani 1 1 d . .
O4 O 0.5556(4) 0.12612(10) 0.2147(4) 0.0363(7) Uani 1 1 d . .
O5 O 0.1854(4) 0.13699(9) 0.3312(4) 0.0352(7) Uani 1 1 d . .
O6 O 0.2930(4) 0.23780(9) -0.1665(4) 0.0365(7) Uani 1 1 d . .
W W 0.34454(2) 0.10996(2) 0.09987(2) 0.02536(6) Uani 1 1 d . .
H50 H 0.1673 0.1126 0.3759 0.16(5) Uiso 1 1 d . .

loop_
_atom_site_aniso_label
_atom_site_aniso_U_11
_atom_site_aniso_U_22
_atom_site_aniso_U_33
_atom_site_aniso_U_23
_atom_site_aniso_U_13
_atom_site_aniso_U_12
C1 0.032(2) 0.0237(19) 0.025(2) -0.0046(15) 0.0029(16) -0.0027(15)
C2 0.036(2) 0.0233(18) 0.023(2) -0.0021(15) 0.0032(17) -0.0018(15)
C3 0.037(2) 0.031(2) 0.040(3) 0.0019(18) 0.0026(19) -0.0018(17)
C4 0.052(3) 0.030(2) 0.039(3) 0.0009(19) -0.003(2) 0.0056(19)
C5 0.045(3) 0.035(2) 0.032(2) 0.0026(18) 0.002(2) -0.0111(19)
C6 0.039(2) 0.028(2) 0.030(2) 0.0011(17) -0.0016(18) -0.0052(17)
C7 0.0212(18) 0.032(2) 0.025(2) -0.0015(16) 0.0022(15) -0.0035(15)
C8 0.0241(19) 0.029(2) 0.026(2) -0.0020(16) 0.0009(16) 0.0043(14)
C9 0.0264(18) 0.0274(19) 0.0202(19) -0.0009(15) -0.0024(15) 0.0051(14)
C10 0.034(2) 0.0255(19) 0.022(2) -0.0013(15) 0.0038(16) 0.0036(16)
C11 0.042(2) 0.029(2) 0.034(2) 0.0087(18) 0.0018(19) 0.0043(18)
C12 0.035(2) 0.047(3) 0.045(3) 0.009(2) -0.012(2) 0.0110(19)
C13 0.028(2) 0.035(2) 0.041(3) 0.0037(19) -0.0051(18) 0.0013(17)
C14 0.079(4) 0.042(3) 0.041(3) -0.012(2) 0.008(3) -0.010(2)
C15 0.050(3) 0.032(2) 0.069(4) 0.016(2) 0.008(3) -0.003(2)
N1 0.0244(16) 0.0240(15) 0.0291(19) 0.0015(13) -0.0016(14) -0.0027(12)
N2 0.0314(17) 0.0222(16) 0.0305(18) 0.0038(13) 0.0013(14) -0.0055(13)
N3 0.054(2) 0.0257(18) 0.028(2) 0.0041(14) 0.0040(17) -0.0014(16)
O1 0.0282(14) 0.0275(14) 0.0378(17) 0.0043(12) -0.0039(12) -0.0022(11)
O2 0.0283(14) 0.0287(14) 0.0374(16) 0.0096(12) -0.0065(12) -0.0062(11)
O3 0.0292(15) 0.0471(18) 0.0375(18) -0.0037(14) 0.0030(13) -0.0027(13)
O4 0.0301(15) 0.0377(15) 0.0400(18) 0.0044(13) -0.0062(13) -0.0033(12)
O5 0.0498(18) 0.0281(15) 0.0283(16) -0.0042(12) 0.0080(14) -0.0043(12)
O6 0.0388(16) 0.0291(14) 0.0414(18) 0.0115(13) -0.0012(13) -0.0068(12)
W 0.02199(9) 0.02578(9) 0.02789(9) 0.00354(7) -0.00213(6) -0.00273(6)

loop_
_atom_type_symbol
_atom_type_description
_atom_type_scat_dispersion_real
_atom_type_scat_dispersion_imag
_atom_type_scat_source
C C 0.0033 0.0016 'International Tables Vol C Tables 4.2.6.8 and 6.1.1.4'
H H 0.0000 0.0000 'International Tables Vol C Tables 4.2.6.8 and 6.1.1.4'
N N 0.0061 0.0033 'International Tables Vol C Tables 4.2.6.8 and 6.1.1.4'
O O 0.0106 0.0060 'International Tables Vol C Tables 4.2.6.8 and 6.1.1.4'
W W -0.8490 6.8722 'International Tables Vol C Tables 4.2.6.8 and 6.1.1.4'

loop_
_geom_angle_atom_site_label_1
_geom_angle_atom_site_label_2
_geom_angle_atom_site_label_3
_geom_angle
N2 C1 O1 124.3(3)
N2 C1 C2 118.8(3)
O1 C1 C2 116.9(3)
C6 C2 C3 118.0(4)
C6 C2 C1 118.5(4)
C3 C2 C1 123.5(4)
C4 C3 C2 119.3(4)
N3 C4 C3 123.1(4)
N3 C5 C6 123.7(4)
C5 C6 C2 118.6(4)
N1 C7 C8 123.7(3)
C9 C8 C13 119.1(3)
C9 C8 C7 123.2(3)
C13 C8 C7 117.6(3)
O2 C9 C8 122.8(3)
O2 C9 C10 117.5(3)
C8 C9 C10 119.7(3)
O6 C10 C11 124.7(3)
O6 C10 C9 115.4(3)
C11 C10 C9 119.8(4)
C10 C11 C12 120.3(4)
C13 C12 C11 120.3(4)
C12 C13 C8 120.7(4)
C7 N1 N2 115.1(3)
C7 N1 W 129.4(3)
N2 N1 W 115.5(2)
C1 N2 N1 109.2(3)
C4 N3 C5 117.2(4)
C1 O1 W 118.6(2)
C9 O2 W 135.9(2)
C14 O5 W 122.8(3)
C10 O6 C15 116.9(3)
O3 W O4 104.89(14)
O3 W O2 98.56(13)
O4 W O2 101.60(12)
O3 W O1 96.43(12)
O4 W O1 98.32(12)
O2 W O1 150.99(10)
O3 W N1 96.11(13)
O4 W N1 157.88(13)
O2 W N1 81.71(11)
O1 W N1 72.08(11)
O3 W O5 171.06(11)
O4 W O5 83.93(12)
O2 W O5 80.73(11)
O1 W O5 80.64(10)
N1 W O5 74.96(11)

loop_
_geom_bond_atom_site_label_1
_geom_bond_atom_site_label_2
_geom_bond_distance
C1 N2 1.270(5)
C1 O1 1.329(4)
C1 C2 1.484(5)
C2 C6 1.384(5)
C2 C3 1.385(6)
C3 C4 1.373(6)
C4 N3 1.332(5)
C5 N3 1.336(5)
C5 C6 1.376(5)
C7 N1 1.284(5)
C7 C8 1.431(5)
C8 C9 1.397(5)
C8 C13 1.411(5)
C9 O2 1.346(4)
C9 C10 1.409(5)
C10 O6 1.354(4)
C10 C11 1.385(6)
C11 C12 1.394(6)
C12 C13 1.368(6)
C14 O5 1.428(5)
C15 O6 1.426(5)
N1 N2 1.395(4)
N1 W 2.217(3)
O1 W 2.000(3)
O2 W 1.927(3)
O3 W 1.704(3)
O4 W 1.722(3)
O5 W 2.327(3)
